data_4510515
loop_
_publ_author_name
'Phukan, Nithi'
'Baruah, Jubaraj B.'

_publ_section_title
;
 Polymorphs of 1-(5-Methylthiazol-2-yl)-3-phenylthiourea and Various
 Anion-Assisted Assemblies of Two Positional Isomers
;
_journal_issue 5
_journal_name_full 'Crystal Growth &amp; Design'
_journal_page_first 2640
_journal_paper_doi 10.1021/cg5003379
_journal_volume 14
_journal_year 2014
_chemical_formula_sum 'C11 H15 N3 O5 S3'
_chemical_formula_weight 365.47
_chemical_name_systematic
; 
 ? 
;
_space_group_IT_number 2
_symmetry_cell_setting triclinic
_symmetry_space_group_name_Hall '-P 1'
_symmetry_space_group_name_H-M 'P -1'
_atom_sites_solution_hydrogens geom
_atom_sites_solution_primary direct
_atom_sites_solution_secondary difmap
_audit_creation_method SHELXL-97
_cell_angle_alpha 85.815(7)
_cell_angle_beta 88.897(7)
_cell_angle_gamma 71.023(8)
_cell_formula_units_Z 2
_cell_length_a 7.0435(5)
_cell_length_b 9.4168(9)
_cell_length_c 12.3566(10)
_cell_measurement_temperature 296(2)
_cell_volume 772.96(12)
_computing_structure_refinement 'SHELXL-97 (Sheldrick, 1997)'
_computing_structure_solution 'SHELXS-97 (Sheldrick, 1990)'
_diffrn_ambient_temperature 296(2)
_diffrn_measured_fraction_theta_full 0.999
_diffrn_measured_fraction_theta_max 0.999
_diffrn_radiation_monochromator graphite
_diffrn_radiation_source 'fine-focus sealed tube'
_diffrn_radiation_type MoK\a
_diffrn_radiation_wavelength 0.71073
_diffrn_reflns_av_R_equivalents 0.0525
_diffrn_reflns_av_sigmaI/netI 0.0833
_diffrn_reflns_limit_h_max 8
_diffrn_reflns_limit_h_min -8
_diffrn_reflns_limit_k_max 11
_diffrn_reflns_limit_k_min -11
_diffrn_reflns_limit_l_max 14
_diffrn_reflns_limit_l_min -14
_diffrn_reflns_number 4990
_diffrn_reflns_theta_full 25.24
_diffrn_reflns_theta_max 25.24
_diffrn_reflns_theta_min 3.06
_exptl_absorpt_coefficient_mu 0.505
_exptl_absorpt_correction_T_max 0.941
_exptl_absorpt_correction_T_min 0.865
_exptl_absorpt_correction_type multi-scan
_exptl_absorpt_process_details multi-scan
_exptl_crystal_colour colorless
_exptl_crystal_density_diffrn 1.570
_exptl_crystal_density_method 'not measured'
_exptl_crystal_description needle
_exptl_crystal_F_000 380
_exptl_crystal_size_max .32
_exptl_crystal_size_mid .24
_exptl_crystal_size_min .12
_refine_diff_density_max 0.389
_refine_diff_density_min -0.322
_refine_diff_density_rms 0.079
_refine_ls_extinction_method none
_refine_ls_goodness_of_fit_ref 1.024
_refine_ls_hydrogen_treatment mixed
_refine_ls_matrix_type full
_refine_ls_number_parameters 236
_refine_ls_number_reflns 2801
_refine_ls_number_restraints 3
_refine_ls_restrained_S_all 1.023
_refine_ls_R_factor_all 0.0798
_refine_ls_R_factor_gt 0.0604
_refine_ls_shift/su_max 0.000
_refine_ls_shift/su_mean 0.000
_refine_ls_structure_factor_coef Fsqd
_refine_ls_weighting_details 'calc w=1/[\s^2^(Fo^2^)+(0.0018P)^2^+1.0297P] where P=(Fo^2^+2Fc^2^)/3'
_refine_ls_weighting_scheme calc
_refine_ls_wR_factor_gt 0.1185
_refine_ls_wR_factor_ref 0.1327
_reflns_number_gt 2029
_reflns_number_total 2801
_reflns_threshold_expression >2sigma(I)
_cod_data_source_file 5b.cif
_cod_data_source_block 5b
_cod_depositor_comments 'Adding full bibliography for 4510508--4510523.cif.'
_cod_original_cell_volume 772.96(11)
_cod_database_code 4510515

loop_
_symmetry_equiv_pos_as_xyz
'x, y, z'
'-x, -y, -z'

loop_
_atom_site_label
_atom_site_type_symbol
_atom_site_fract_x
_atom_site_fract_y
_atom_site_fract_z
_atom_site_U_iso_or_equiv
_atom_site_adp_type
_atom_site_occupancy
_atom_site_symmetry_multiplicity
_atom_site_calc_flag
_atom_site_refinement_flags
S3 S 0.35692(17) 0.36616(12) 0.16693(9) 0.0453(3) Uani 1 1 d .
S1 S 0.83246(16) 0.06983(12) 0.60509(9) 0.0455(3) Uani 1 1 d .
S2 S 0.79873(19) 0.29348(13) 0.41409(9) 0.0564(4) Uani 1 1 d .
O1 O 0.3037(5) 0.3552(4) 0.2790(2) 0.0656(9) Uani 1 1 d .
O3 O 0.2308(6) 0.3213(5) 0.0982(3) 0.0844(12) Uani 1 1 d .
O2 O 0.3669(5) 0.5141(3) 0.1319(3) 0.0750(10) Uani 1 1 d .
O4 O 0.5684(5) 0.2519(4) 0.1570(3) 0.0685(10) Uani 1 1 d .
O5 O 0.1676(7) 0.6517(6) 0.9328(4) 0.1031(16) Uani 1 1 d D
N2 N 0.7371(5) 0.3776(4) 0.6157(3) 0.0417(8) Uani 1 1 d .
N1 N 0.7306(5) 0.2221(4) 0.7681(3) 0.0414(8) Uani 1 1 d .
N3 N 0.7450(5) 0.5630(4) 0.4928(3) 0.0429(8) Uani 1 1 d D
C5 C 0.7614(5) 0.4172(4) 0.5072(3) 0.0373(9) Uani 1 1 d .
C4 C 0.7602(5) 0.2387(4) 0.6622(3) 0.0357(9) Uani 1 1 d .
C2 C 0.7654(6) 0.0750(5) 0.8097(3) 0.0435(10) Uani 1 1 d .
C3 C 0.8214(6) -0.0201(5) 0.7318(3) 0.0466(10) Uani 1 1 d .
H3A H 0.8515 -0.1238 0.7438 0.056 Uiso 1 1 calc R
C6 C 0.7484(6) 0.6566(5) 0.3989(3) 0.0402(9) Uani 1 1 d .
C7 C 0.7998(7) 0.6084(6) 0.2948(4) 0.0550(12) Uani 1 1 d .
C1 C 0.7290(7) 0.0469(5) 0.9263(4) 0.0612(13) Uani 1 1 d .
H1A H 0.7541 -0.0588 0.9427 0.092 Uiso 1 1 calc R
H1B H 0.5921 0.1013 0.9430 0.092 Uiso 1 1 calc R
H1C H 0.8171 0.0801 0.9688 0.092 Uiso 1 1 calc R
C10 C 0.6962(8) 0.9119(6) 0.3297(5) 0.0588(13) Uani 1 1 d .
C11 C 0.6967(7) 0.8094(5) 0.4151(4) 0.0508(11) Uani 1 1 d .
C9 C 0.7449(7) 0.8648(6) 0.2273(4) 0.0616(13) Uani 1 1 d .
H9 H 0.7427 0.9342 0.1694 0.074 Uiso 1 1 calc R
C8 C 0.7966(7) 0.7148(6) 0.2110(4) 0.0636(13) Uani 1 1 d .
H8 H 0.8306 0.6835 0.1416 0.076 Uiso 1 1 calc R
H5M H 0.057(5) 0.656(6) 0.904(4) 0.078(18) Uiso 1 1 d D
H5N H 0.215(8) 0.579(5) 0.978(4) 0.10(2) Uiso 1 1 d D
H2 H 0.710(7) 0.443(6) 0.666(4) 0.077(17) Uiso 1 1 d .
H1 H 0.698(7) 0.297(6) 0.802(4) 0.065(16) Uiso 1 1 d .
H7 H 0.841(6) 0.502(5) 0.284(3) 0.058(13) Uiso 1 1 d .
H10 H 0.644(7) 1.008(5) 0.337(4) 0.064(15) Uiso 1 1 d .
H4 H 0.645(7) 0.298(6) 0.128(4) 0.073(18) Uiso 1 1 d .
H11 H 0.669(5) 0.843(4) 0.483(3) 0.035(11) Uiso 1 1 d .
H3 H 0.722(6) 0.608(5) 0.551(2) 0.056(14) Uiso 1 1 d D

loop_
_atom_site_aniso_label
_atom_site_aniso_U_11
_atom_site_aniso_U_22
_atom_site_aniso_U_33
_atom_site_aniso_U_23
_atom_site_aniso_U_13
_atom_site_aniso_U_12
S3 0.0570(7) 0.0367(6) 0.0429(6) -0.0104(5) 0.0061(5) -0.0147(5)
S1 0.0550(7) 0.0388(6) 0.0448(6) -0.0141(5) 0.0128(5) -0.0162(5)
S2 0.0807(9) 0.0480(7) 0.0412(7) -0.0147(5) 0.0078(6) -0.0199(6)
O1 0.088(2) 0.068(2) 0.0412(18) -0.0093(16) 0.0138(17) -0.0247(19)
O3 0.094(3) 0.095(3) 0.068(2) -0.021(2) -0.024(2) -0.031(2)
O2 0.104(3) 0.0354(19) 0.085(3) -0.0142(17) 0.032(2) -0.0221(18)
O4 0.063(2) 0.045(2) 0.091(3) -0.0091(18) 0.027(2) -0.0097(17)
O5 0.066(3) 0.136(4) 0.106(4) 0.048(3) -0.012(3) -0.041(3)
N2 0.054(2) 0.037(2) 0.033(2) -0.0094(16) 0.0052(17) -0.0113(16)
N1 0.044(2) 0.041(2) 0.038(2) -0.0085(17) 0.0046(16) -0.0107(16)
N3 0.056(2) 0.039(2) 0.033(2) -0.0080(16) 0.0043(17) -0.0129(16)
C5 0.0317(19) 0.041(2) 0.036(2) -0.0080(17) 0.0013(17) -0.0066(17)
C4 0.033(2) 0.037(2) 0.037(2) -0.0106(17) 0.0072(17) -0.0092(17)
C2 0.047(2) 0.042(2) 0.041(2) -0.0031(19) 0.004(2) -0.0150(19)
C3 0.056(3) 0.035(2) 0.049(3) -0.0053(19) 0.011(2) -0.0143(19)
C6 0.034(2) 0.041(2) 0.043(2) -0.0053(18) 0.0012(18) -0.0092(17)
C7 0.062(3) 0.048(3) 0.049(3) -0.004(2) 0.008(2) -0.009(2)
C1 0.077(3) 0.058(3) 0.051(3) 0.001(2) 0.008(3) -0.027(3)
C10 0.061(3) 0.043(3) 0.071(4) 0.005(3) -0.005(3) -0.017(2)
C11 0.053(3) 0.052(3) 0.051(3) -0.006(2) 0.000(2) -0.021(2)
C9 0.058(3) 0.068(4) 0.058(3) 0.019(3) -0.006(3) -0.024(3)
C8 0.068(3) 0.072(4) 0.048(3) -0.001(3) 0.006(3) -0.020(3)

loop_
_atom_type_symbol
_atom_type_description
_atom_type_scat_dispersion_real
_atom_type_scat_dispersion_imag
_atom_type_scat_source
C C 0.0033 0.0016 'International Tables Vol C Tables 4.2.6.8 and 6.1.1.4'
H H 0.0000 0.0000 'International Tables Vol C Tables 4.2.6.8 and 6.1.1.4'
N N 0.0061 0.0033 'International Tables Vol C Tables 4.2.6.8 and 6.1.1.4'
S S 0.1246 0.1234 'International Tables Vol C Tables 4.2.6.8 and 6.1.1.4'
O O 0.0106 0.0060 'International Tables Vol C Tables 4.2.6.8 and 6.1.1.4'

loop_
_geom_angle_atom_site_label_1
_geom_angle_atom_site_label_2
_geom_angle_atom_site_label_3
_geom_angle
O3 S3 O1 112.3(2)
O3 S3 O2 111.7(2)
O1 S3 O2 112.4(2)
O3 S3 O4 106.3(2)
O1 S3 O4 105.9(2)
O2 S3 O4 107.8(2)
C4 S1 C3 89.6(2)
C4 N2 C5 127.6(4)
C4 N1 C2 115.3(4)
C5 N3 C6 132.1(3)
N3 C5 N2 110.7(3)
N3 C5 S2 128.0(3)
N2 C5 S2 121.3(3)
N1 C4 N2 119.2(3)
N1 C4 S1 111.5(3)
N2 C4 S1 129.3(3)
C3 C2 N1 110.9(4)
C3 C2 C1 130.3(4)
N1 C2 C1 118.8(4)
C2 C3 S1 112.8(3)
C11 C6 C7 119.3(4)
C11 C6 N3 115.1(4)
C7 C6 N3 125.7(4)
C8 C7 C6 118.6(5)
C9 C10 C11 120.3(5)
C10 C11 C6 120.5(5)
C8 C9 C10 119.4(5)
C9 C8 C7 122.0(5)

loop_
_geom_bond_atom_site_label_1
_geom_bond_atom_site_label_2
_geom_bond_distance
S3 O3 1.419(3)
S3 O1 1.432(3)
S3 O2 1.451(3)
S3 O4 1.536(3)
S1 C4 1.706(4)
S1 C3 1.738(4)
S2 C5 1.654(4)
N2 C4 1.351(5)
N2 C5 1.387(5)
N1 C4 1.326(5)
N1 C2 1.387(5)
N3 C5 1.338(5)
N3 C6 1.410(5)
C2 C3 1.328(6)
C2 C1 1.478(6)
C6 C11 1.394(6)
C6 C7 1.397(6)
C7 C8 1.383(6)
C10 C9 1.372(7)
C10 C11 1.377(7)
C9 C8 1.368(7)
